data_2231806
loop_
_publ_author_name
'Kriel, Frederik H.'
'Fernandes, Manuel A.'
'Coates, Judy'

_publ_section_title
;
 {\m-1,2-Bis[bis(4-methoxyphenyl)phosphanyl]-1,2-diethylhydrazine-\k^2^<i>P</i>:<i>P</i>'}bis[chloridogold(I)]
 tetrahydrofuran disolvate
;
_journal_issue 10
_journal_name_full 'Acta Crystallographica Section E'
_journal_page_first m1426
_journal_paper_doi 10.1107/S1600536811038499
_journal_volume 67
_journal_year 2011
_chemical_formula_iupac '[Au2 Cl2 (C32 H38 N2 O4 P2)], 2C4 H8 O'
_chemical_formula_moiety 'C32 H38 Au2 Cl2 N2 O4 P2, 2(C4 H8 O)'
_chemical_formula_sum 'C40 H54 Au2 Cl2 N2 O6 P2'
_chemical_formula_weight 1185.63
_chemical_melting_point 369
_chemical_name_systematic
;
{\m-1,2-Bis[bis(4-methoxyphenyl)phosphanyl]-1,2-diethylhydrazine-
\k^2^<i>P</i>:<i>P</i>'}bis[chloridogold(I)] tetrahydrofuran disolvate
;
_space_group_IT_number 15
_symmetry_cell_setting monoclinic
_symmetry_space_group_name_Hall '-C 2yc'
_symmetry_space_group_name_H-M 'C 1 2/c 1'
_atom_sites_solution_hydrogens geom
_atom_sites_solution_primary direct
_atom_sites_solution_secondary difmap
_audit_creation_method SHELXL97
_cell_angle_alpha 90.00
_cell_angle_beta 93.9760(10)
_cell_angle_gamma 90.00
_cell_formula_units_Z 4
_cell_length_a 23.6375(4)
_cell_length_b 9.12600(10)
_cell_length_c 20.2269(3)
_cell_measurement_reflns_used 7364
_cell_measurement_temperature 173(2)
_cell_measurement_theta_max 34.19
_cell_measurement_theta_min 2.39
_cell_volume 4352.76(11)
_computing_cell_refinement 'SAINT-Plus (Bruker, 1999)'
_computing_data_collection 'APEX2 (Bruker, 1999)'
_computing_data_reduction 'SAINT-Plus (Bruker, 1999)'
_computing_molecular_graphics 'Mercury (Macrae <i>et al.</i>, 2006)'
_computing_publication_material 'WinGX (Farrugia, 1999)'
_computing_structure_refinement 'SHELXL97 (Sheldrick, 2008)'
_computing_structure_solution 'SHELXS97 (Sheldrick, 2008)'
_diffrn_ambient_temperature 173(2)
_diffrn_measured_fraction_theta_full 1.000
_diffrn_measured_fraction_theta_max 1.000
_diffrn_measurement_device_type 'Bruker APEXII CCD'
_diffrn_measurement_method '\f and \w scans'
_diffrn_radiation_monochromator graphite
_diffrn_radiation_source 'fine-focus sealed tube'
_diffrn_radiation_type MoK\a
_diffrn_radiation_wavelength 0.71073
_diffrn_reflns_av_R_equivalents 0.0462
_diffrn_reflns_av_sigmaI/netI 0.0212
_diffrn_reflns_limit_h_max 31
_diffrn_reflns_limit_h_min -31
_diffrn_reflns_limit_k_max 12
_diffrn_reflns_limit_k_min -12
_diffrn_reflns_limit_l_max 26
_diffrn_reflns_limit_l_min -26
_diffrn_reflns_number 38471
_diffrn_reflns_theta_full 28.00
_diffrn_reflns_theta_max 28.00
_diffrn_reflns_theta_min 1.73
_exptl_absorpt_coefficient_mu 6.975
_exptl_absorpt_correction_T_max 0.6409
_exptl_absorpt_correction_T_min 0.1879
_exptl_absorpt_correction_type integration
_exptl_absorpt_process_details '(SADABS; Bruker, 1999)'
_exptl_crystal_colour colourless
_exptl_crystal_density_diffrn 1.809
_exptl_crystal_density_method 'not measured'
_exptl_crystal_description plate
_exptl_crystal_F_000 2312
_exptl_crystal_size_max 0.36
_exptl_crystal_size_mid 0.20
_exptl_crystal_size_min 0.07
_refine_diff_density_max 1.742
_refine_diff_density_min -0.639
_refine_ls_extinction_method none
_refine_ls_goodness_of_fit_ref 1.050
_refine_ls_hydrogen_treatment constr
_refine_ls_matrix_type full
_refine_ls_number_constraints 0
_refine_ls_number_parameters 244
_refine_ls_number_reflns 5253
_refine_ls_number_restraints 0
_refine_ls_restrained_S_all 1.050
_refine_ls_R_factor_all 0.0260
_refine_ls_R_factor_gt 0.0224
_refine_ls_shift/su_max 0.011
_refine_ls_shift/su_mean 0.000
_refine_ls_structure_factor_coef Fsqd
_refine_ls_weighting_details 'calc w=1/[\s^2^(Fo^2^)+(0.0337P)^2^+7.3390P] where P=(Fo^2^+2Fc^2^)/3'
_refine_ls_weighting_scheme calc
_refine_ls_wR_factor_gt 0.0573
_refine_ls_wR_factor_ref 0.0585
_reflns_number_gt 4694
_reflns_number_total 5253
_reflns_threshold_expression I>2\s(I)
_cod_data_source_file bh2379.cif
_cod_data_source_block I
_cod_original_sg_symbol_H-M 'C 2/c'
_cod_database_code 2231806
_cod_database_fobs_code 2231806

loop_
_symmetry_equiv_pos_as_xyz
'x, y, z'
'-x, y, -z+1/2'
'x+1/2, y+1/2, z'
'-x+1/2, y+1/2, -z+1/2'
'-x, -y, -z'
'x, -y, z-1/2'
'-x+1/2, -y+1/2, -z'
'x+1/2, -y+1/2, z-1/2'

loop_
_atom_site_type_symbol
_atom_site_label
_atom_site_fract_x
_atom_site_fract_y
_atom_site_fract_z
_atom_site_U_iso_or_equiv
_atom_site_adp_type
_atom_site_calc_flag
_atom_site_refinement_flags
_atom_site_occupancy
_atom_site_symmetry_multiplicity
C C1 0.93455(12) 0.1681(3) 0.72815(16) 0.0287(6) Uani d . 1 1
H H1A 0.9526 0.0814 0.7502 0.034 Uiso calc R 1 1
H H1B 0.9217 0.1393 0.6824 0.034 Uiso calc R 1 1
C C2 0.88305(13) 0.2110(4) 0.76481(18) 0.0385(8) Uani d . 1 1
H H2A 0.8564 0.1286 0.7643 0.058 Uiso calc R 1 1
H H2B 0.8644 0.2958 0.7430 0.058 Uiso calc R 1 1
H H2C 0.8951 0.2362 0.8107 0.058 Uiso calc R 1 1
C C11 0.91251(13) 0.4084(3) 0.62384(15) 0.0247(6) Uani d . 1 1
C C12 0.88945(13) 0.3154(4) 0.57400(16) 0.0335(7) Uani d . 1 1
H H12 0.9132 0.2472 0.5537 0.040 Uiso calc R 1 1
C C13 0.83239(14) 0.3221(4) 0.55403(18) 0.0415(8) Uani d . 1 1
H H13 0.8171 0.2584 0.5202 0.050 Uiso calc R 1 1
C C14 0.79741(14) 0.4216(4) 0.58318(18) 0.0365(7) Uani d . 1 1
C C15 0.81971(14) 0.5188(4) 0.63099(16) 0.0336(7) Uani d . 1 1
H H15 0.7962 0.5902 0.6496 0.040 Uiso calc R 1 1
C C16 0.87698(13) 0.5096(3) 0.65111(15) 0.0287(6) Uani d . 1 1
H H16 0.8923 0.5745 0.6845 0.034 Uiso calc R 1 1
C C17 0.70206(17) 0.4959(6) 0.5975(3) 0.0676(14) Uani d . 1 1
H H17A 0.6636 0.4817 0.5772 0.101 Uiso calc R 1 1
H H17B 0.7118 0.6003 0.5966 0.101 Uiso calc R 1 1
H H17C 0.7038 0.4617 0.6435 0.101 Uiso calc R 1 1
C C21 1.01949(12) 0.2838(3) 0.59644(14) 0.0245(6) Uani d . 1 1
C C22 1.02334(13) 0.1309(3) 0.59963(15) 0.0268(6) Uani d . 1 1
H H22 1.0068 0.0799 0.6344 0.032 Uiso calc R 1 1
C C23 1.05087(13) 0.0534(3) 0.55277(16) 0.0288(6) Uani d . 1 1
H H23 1.0540 -0.0502 0.5560 0.035 Uiso calc R 1 1
C C24 1.07393(13) 0.1270(4) 0.50081(16) 0.0294(6) Uani d . 1 1
C C25 1.07051(14) 0.2790(4) 0.49653(16) 0.0341(7) Uani d . 1 1
H H25 1.0862 0.3294 0.4610 0.041 Uiso calc R 1 1
C C26 1.04377(13) 0.3562(3) 0.54489(16) 0.0295(6) Uani d . 1 1
H H26 1.0421 0.4601 0.5427 0.035 Uiso calc R 1 1
C C27 1.1244(3) 0.1104(5) 0.4032(3) 0.0730(17) Uani d . 1 1
H H27A 1.1420 0.0368 0.3759 0.109 Uiso calc R 1 1
H H27B 1.1533 0.1806 0.4201 0.109 Uiso calc R 1 1
H H27C 1.0947 0.1623 0.3763 0.109 Uiso calc R 1 1
C C44 0.7033(5) -0.0784(7) 0.5960(4) 0.128(4) Uani d . 1 1
H H44A 0.7209 -0.0644 0.5534 0.154 Uiso calc R 1 1
H H44B 0.6678 -0.1352 0.5877 0.154 Uiso calc R 1 1
O O3 0.74324(16) -0.1558(4) 0.6450(2) 0.0791(10) Uani d . 1 1
C C41 0.75325(17) -0.0776(5) 0.7055(2) 0.0461(9) Uani d . 1 1
H H41A 0.7941 -0.0731 0.7198 0.055 Uiso calc R 1 1
H H41B 0.7321 -0.1202 0.7415 0.055 Uiso calc R 1 1
C C42 0.7289(4) 0.0785(8) 0.6826(4) 0.115(3) Uani d . 1 1
H H42A 0.7078 0.1229 0.7183 0.138 Uiso calc R 1 1
H H42B 0.7603 0.1450 0.6729 0.138 Uiso calc R 1 1
N N 0.97751(9) 0.2854(3) 0.72518(11) 0.0227(5) Uani d . 1 1
P P 0.98471(3) 0.38920(7) 0.65760(4) 0.02138(14) Uani d . 1 1
Cl Cl 1.08170(4) 0.80680(9) 0.70523(5) 0.0473(2) Uani d . 1 1
Au Au 1.029954(5) 0.597871(11) 0.683068(5) 0.02524(5) Uani d . 1 1
O O1 0.74131(11) 0.4147(3) 0.56141(16) 0.0535(8) Uani d . 1 1
O O2 1.10005(11) 0.0398(3) 0.45758(13) 0.0411(6) Uani d . 1 1
C C43 0.6922(5) 0.0576(11) 0.6251(5) 0.165(5) Uani d . 1 1
H H43A 0.6523 0.0608 0.6370 0.198 Uiso calc R 1 1
H H43B 0.6979 0.1374 0.5930 0.198 Uiso calc R 1 1

loop_
_atom_site_aniso_label
_atom_site_aniso_U_11
_atom_site_aniso_U_22
_atom_site_aniso_U_33
_atom_site_aniso_U_12
_atom_site_aniso_U_13
_atom_site_aniso_U_23
C1 0.0257(14) 0.0246(14) 0.0351(16) -0.0070(11) -0.0025(12) 0.0033(12)
C2 0.0240(14) 0.0454(19) 0.0458(19) -0.0060(14) 0.0009(13) 0.0105(16)
C11 0.0255(13) 0.0239(14) 0.0241(13) 0.0025(11) -0.0019(11) 0.0018(11)
C12 0.0314(15) 0.0355(17) 0.0331(16) 0.0056(13) -0.0025(13) -0.0108(14)
C13 0.0344(17) 0.047(2) 0.0407(19) 0.0064(15) -0.0116(14) -0.0181(16)
C14 0.0280(15) 0.0442(19) 0.0360(18) 0.0052(14) -0.0073(13) -0.0009(14)
C15 0.0317(16) 0.0338(17) 0.0350(16) 0.0087(13) -0.0009(13) -0.0030(14)
C16 0.0304(15) 0.0286(15) 0.0262(14) 0.0046(12) -0.0028(12) -0.0043(12)
C17 0.0301(19) 0.080(3) 0.091(4) 0.018(2) -0.009(2) -0.020(3)
C21 0.0239(13) 0.0236(14) 0.0256(14) 0.0011(11) -0.0011(11) -0.0025(11)
C22 0.0289(15) 0.0243(14) 0.0273(15) -0.0001(11) 0.0017(12) 0.0004(11)
C23 0.0283(15) 0.0234(14) 0.0344(16) 0.0030(12) -0.0003(12) -0.0045(12)
C24 0.0251(14) 0.0310(15) 0.0324(16) 0.0009(12) 0.0033(12) -0.0081(13)
C25 0.0397(17) 0.0331(17) 0.0304(16) -0.0013(14) 0.0099(13) -0.0006(13)
C26 0.0338(16) 0.0249(14) 0.0301(16) 0.0027(12) 0.0051(13) 0.0019(12)
C27 0.097(4) 0.057(3) 0.073(3) -0.025(3) 0.058(3) -0.029(2)
C44 0.237(11) 0.060(4) 0.077(4) 0.002(5) -0.059(6) 0.001(3)
O3 0.071(2) 0.072(2) 0.094(3) 0.0068(19) -0.001(2) -0.015(2)
C41 0.0394(19) 0.057(2) 0.042(2) -0.0079(17) 0.0039(16) -0.0123(18)
C42 0.172(9) 0.085(5) 0.087(5) 0.024(5) 0.011(5) -0.013(4)
N 0.0215(11) 0.0234(11) 0.0228(11) -0.0029(9) -0.0022(9) 0.0016(9)
P 0.0227(3) 0.0190(3) 0.0222(3) 0.0010(3) 0.0003(3) -0.0005(3)
Cl 0.0596(6) 0.0271(4) 0.0557(5) -0.0170(4) 0.0083(4) -0.0046(4)
Au 0.03037(7) 0.01883(7) 0.02676(7) -0.00279(4) 0.00365(4) 0.00018(4)
O1 0.0284(12) 0.069(2) 0.0603(18) 0.0115(12) -0.0135(12) -0.0204(14)
O2 0.0434(14) 0.0348(13) 0.0473(14) -0.0030(11) 0.0187(11) -0.0139(11)
C43 0.239(12) 0.156(8) 0.101(6) 0.127(9) 0.019(7) 0.032(6)

loop_
_atom_type_symbol
_atom_type_description
_atom_type_scat_dispersion_real
_atom_type_scat_dispersion_imag
_atom_type_scat_source
C C 0.0033 0.0016 'International Tables Vol C Tables 4.2.6.8 and 6.1.1.4'
H H 0.0000 0.0000 'International Tables Vol C Tables 4.2.6.8 and 6.1.1.4'
N N 0.0061 0.0033 'International Tables Vol C Tables 4.2.6.8 and 6.1.1.4'
P P 0.1023 0.0942 'International Tables Vol C Tables 4.2.6.8 and 6.1.1.4'
Cl Cl 0.1484 0.1585 'International Tables Vol C Tables 4.2.6.8 and 6.1.1.4'
Au Au -2.0133 8.8022 'International Tables Vol C Tables 4.2.6.8 and 6.1.1.4'
O O 0.0106 0.0060 'International Tables Vol C Tables 4.2.6.8 and 6.1.1.4'

loop_
_geom_angle_atom_site_label_1
_geom_angle_atom_site_label_2
_geom_angle_atom_site_label_3
_geom_angle_site_symmetry_1
_geom_angle_site_symmetry_3
_geom_angle
N C1 C2 . . 114.1(3)
N C1 H1A . . 108.7
C2 C1 H1A . . 108.7
N C1 H1B . . 108.7
C2 C1 H1B . . 108.7
H1A C1 H1B . . 107.6
C1 C2 H2A . . 109.5
C1 C2 H2B . . 109.5
H2A C2 H2B . . 109.5
C1 C2 H2C . . 109.5
H2A C2 H2C . . 109.5
H2B C2 H2C . . 109.5
C16 C11 C12 . . 118.3(3)
C16 C11 P . . 119.8(2)
C12 C11 P . . 121.7(2)
C13 C12 C11 . . 120.5(3)
C13 C12 H12 . . 119.8
C11 C12 H12 . . 119.8
C12 C13 C14 . . 120.2(3)
C12 C13 H13 . . 119.9
C14 C13 H13 . . 119.9
O1 C14 C13 . . 115.2(3)
O1 C14 C15 . . 124.4(3)
C13 C14 C15 . . 120.4(3)
C16 C15 C14 . . 118.7(3)
C16 C15 H15 . . 120.6
C14 C15 H15 . . 120.6
C11 C16 C15 . . 121.9(3)
C11 C16 H16 . . 119.1
C15 C16 H16 . . 119.1
O1 C17 H17A . . 109.5
O1 C17 H17B . . 109.5
H17A C17 H17B . . 109.5
O1 C17 H17C . . 109.5
H17A C17 H17C . . 109.5
H17B C17 H17C . . 109.5
C26 C21 C22 . . 118.6(3)
C26 C21 P . . 119.4(2)
C22 C21 P . . 122.0(2)
C23 C22 C21 . . 120.8(3)
C23 C22 H22 . . 119.6
C21 C22 H22 . . 119.6
C22 C23 C24 . . 119.9(3)
C22 C23 H23 . . 120.0
C24 C23 H23 . . 120.0
O2 C24 C23 . . 114.9(3)
O2 C24 C25 . . 124.7(3)
C23 C24 C25 . . 120.3(3)
C24 C25 C26 . . 119.2(3)
C24 C25 H25 . . 120.4
C26 C25 H25 . . 120.4
C21 C26 C25 . . 121.1(3)
C21 C26 H26 . . 119.4
C25 C26 H26 . . 119.4
O2 C27 H27A . . 109.5
O2 C27 H27B . . 109.5
H27A C27 H27B . . 109.5
O2 C27 H27C . . 109.5
H27A C27 H27C . . 109.5
H27B C27 H27C . . 109.5
C43 C44 O3 . . 105.4(6)
C43 C44 H44A . . 110.7
O3 C44 H44A . . 110.7
C43 C44 H44B . . 110.7
O3 C44 H44B . . 110.7
H44A C44 H44B . . 108.8
C41 O3 C44 . . 113.2(4)
O3 C41 C42 . . 99.3(4)
O3 C41 H41A . . 111.9
C42 C41 H41A . . 111.9
O3 C41 H41B . . 111.9
C42 C41 H41B . . 111.9
H41A C41 H41B . . 109.6
C43 C42 C41 . . 107.9(6)
C43 C42 H42A . . 110.1
C41 C42 H42A . . 110.1
C43 C42 H42B . . 110.1
C41 C42 H42B . . 110.1
H42A C42 H42B . . 108.4
N N C1 2_756 . 117.2(2)
N N P 2_756 . 117.71(19)
C1 N P . . 123.29(19)
N P C11 . . 102.49(13)
N P C21 . . 109.45(13)
C11 P C21 . . 104.82(13)
N P Au . . 111.57(9)
C11 P Au . . 115.57(9)
C21 P Au . . 112.28(10)
P Au Cl . . 175.98(3)
P Au Au . 2_756 87.787(19)
Cl Au Au . 2_756 95.61(3)
C14 O1 C17 . . 117.4(3)
C24 O2 C27 . . 117.1(3)
C44 C43 C42 . . 110.0(7)
C44 C43 H43A . . 109.7
C42 C43 H43A . . 109.7
C44 C43 H43B . . 109.7
C42 C43 H43B . . 109.7
H43A C43 H43B . . 108.2

loop_
_geom_bond_atom_site_label_1
_geom_bond_atom_site_label_2
_geom_bond_site_symmetry_2
_geom_bond_distance
C1 N . 1.480(4)
C1 C2 . 1.520(5)
C1 H1A . 0.9900
C1 H1B . 0.9900
C2 H2A . 0.9800
C2 H2B . 0.9800
C2 H2C . 0.9800
C11 C16 . 1.389(4)
C11 C12 . 1.399(4)
C11 P . 1.802(3)
C12 C13 . 1.382(4)
C12 H12 . 0.9500
C13 C14 . 1.387(5)
C13 H13 . 0.9500
C14 O1 . 1.369(4)
C14 C15 . 1.389(5)
C15 C16 . 1.389(4)
C15 H15 . 0.9500
C16 H16 . 0.9500
C17 O1 . 1.427(5)
C17 H17A . 0.9800
C17 H17B . 0.9800
C17 H17C . 0.9800
C21 C26 . 1.392(4)
C21 C22 . 1.400(4)
C21 P . 1.809(3)
C22 C23 . 1.381(4)
C22 H22 . 0.9500
C23 C24 . 1.390(5)
C23 H23 . 0.9500
C24 O2 . 1.362(4)
C24 C25 . 1.392(5)
C25 C26 . 1.393(4)
C25 H25 . 0.9500
C26 H26 . 0.9500
C27 O2 . 1.430(5)
C27 H27A . 0.9800
C27 H27B . 0.9800
C27 H27C . 0.9800
C44 C43 . 1.406(10)
C44 O3 . 1.498(8)
C44 H44A . 0.9900
C44 H44B . 0.9900
O3 C41 . 1.423(5)
C41 C42 . 1.594(8)
C41 H41A . 0.9900
C41 H41B . 0.9900
C42 C43 . 1.415(12)
C42 H42A . 0.9900
C42 H42B . 0.9900
N N 2_756 1.411(4)
N P . 1.681(2)
P Au . 2.2269(7)
Cl Au . 2.2927(8)
Au Au 2_756 3.1414(2)
C43 H43A . 0.9900
C43 H43B . 0.9900

loop_
_geom_hbond_atom_site_label_D
_geom_hbond_atom_site_label_H
_geom_hbond_atom_site_label_A
_geom_hbond_site_symmetry_A
_geom_hbond_distance_DH
_geom_hbond_distance_HA
_geom_hbond_distance_DA
_geom_hbond_angle_DHA
_geom_hbond_publ_flag
C1 H1A Cl 2_746 0.99 2.80 3.592(3) 137.2 yes
C13 H13 O1 7_656 0.95 2.61 3.549(4) 170.0 no
C15 H15 O3 1_565 0.95 2.63 3.497(5) 151.6 yes
C17 H17B O3 1_565 0.98 2.53 3.444(7) 155.7 yes

loop_
_geom_torsion_atom_site_label_1
_geom_torsion_atom_site_label_2
_geom_torsion_atom_site_label_3
_geom_torsion_atom_site_label_4
_geom_torsion_site_symmetry_1
_geom_torsion_site_symmetry_4
_geom_torsion
C16 C11 C12 C13 . . -1.8(5)
P C11 C12 C13 . . 173.0(3)
C11 C12 C13 C14 . . 0.2(6)
C12 C13 C14 O1 . . -177.5(4)
C12 C13 C14 C15 . . 2.3(6)
O1 C14 C15 C16 . . 176.8(3)
C13 C14 C15 C16 . . -3.0(5)
C12 C11 C16 C15 . . 1.1(5)
P C11 C16 C15 . . -173.8(3)
C14 C15 C16 C11 . . 1.3(5)
C26 C21 C22 C23 . . 0.3(5)
P C21 C22 C23 . . -179.1(2)
C21 C22 C23 C24 . . -1.5(5)
C22 C23 C24 O2 . . 180.0(3)
C22 C23 C24 C25 . . 1.4(5)
O2 C24 C25 C26 . . -178.4(3)
C23 C24 C25 C26 . . 0.0(5)
C22 C21 C26 C25 . . 1.2(5)
P C21 C26 C25 . . -179.5(2)
C24 C25 C26 C21 . . -1.3(5)
C43 C44 O3 C41 . . 5.1(10)
C44 O3 C41 C42 . . -14.9(7)
O3 C41 C42 C43 . . 20.2(8)
C2 C1 N N . 2_756 93.9(3)
C2 C1 N P . . -101.9(3)
N N P C11 2_756 . -160.78(18)
C1 N P C11 . . 35.1(3)
N N P C21 2_756 . 88.37(19)
C1 N P C21 . . -75.8(2)
N N P Au 2_756 . -36.5(2)
C1 N P Au . . 159.4(2)
C16 C11 P N . . 79.6(3)
C12 C11 P N . . -95.1(3)
C16 C11 P C21 . . -166.2(2)
C12 C11 P C21 . . 19.2(3)
C16 C11 P Au . . -42.0(3)
C12 C11 P Au . . 143.3(2)
C26 C21 P N . . -162.5(2)
C22 C21 P N . . 16.8(3)
C26 C21 P C11 . . 88.2(3)
C22 C21 P C11 . . -92.5(3)
C26 C21 P Au . . -38.0(3)
C22 C21 P Au . . 141.3(2)
C13 C14 O1 C17 . . 169.4(4)
C15 C14 O1 C17 . . -10.4(6)
C23 C24 O2 C27 . . 179.9(4)
C25 C24 O2 C27 . . -1.5(6)
O3 C44 C43 C42 . . 9.3(13)
C41 C42 C43 C44 . . -18.8(12)
